data_1573298
loop_
_publ_author_name
'Sorace, Lorenzo'
'Dmitriev, Alexey A.'
'Perfetti, Mauro'
'Vostrikova, Kira E.'

_publ_section_title
;
 Slow magnetic relaxation and strong magnetic coupling in the nitroxyl
 radical complexes of Lanthanide(III) with diamagnetic ground state (Ln =
 Lu, Eu)
;
_journal_name_full 'Chemical Science'
_journal_paper_doi 10.1039/D4SC05035E
_journal_year 2024
_chemical_formula_moiety 'C15 H16 Eu N6 O11'
_chemical_formula_sum 'C15 H16 Eu N6 O11'
_chemical_formula_weight 608.30
_chemical_properties_physical Moisture-sensitive
_space_group_crystal_system monoclinic
_space_group_IT_number 14
_space_group_name_Hall '-P 2yn'
_space_group_name_H-M_alt 'P 1 21/n 1'
_atom_sites_solution_hydrogens geom
_audit_creation_method SHELXL-2017/1
_audit_update_record
;
2024-07-26 deposited with the CCDC.	2024-11-18 downloaded from the CCDC.
;
_cell_angle_alpha 90
_cell_angle_beta 104.6390(10)
_cell_angle_gamma 90
_cell_formula_units_Z 4
_cell_length_a 10.0737(2)
_cell_length_b 16.5107(4)
_cell_length_c 12.7562(3)
_cell_measurement_reflns_used 9966
_cell_measurement_temperature 100(2)
_cell_measurement_theta_max 36.2244
_cell_measurement_theta_min 2.3122
_cell_volume 2052.79(8)
_computing_cell_refinement 'SAINT V8.38A (Bruker AXS Inc., 2017)'
_computing_data_collection 'Bruker Instrument Service vV6.2.10'
_computing_data_reduction 'SAINT V8.38A (Bruker AXS Inc., 2017)'
_computing_structure_refinement 'SHELXL-2017/1 (Sheldrick, 2017)'
_computing_structure_solution 'SHELXT 2014/5 (Sheldrick, 2014)'
_diffrn_ambient_temperature 100(2)
_diffrn_measured_fraction_theta_full 0.999
_diffrn_measured_fraction_theta_max 0.994
_diffrn_measurement_device_type 'Bruker APEX-II CCD'
_diffrn_measurement_method '\f and \w scans'
_diffrn_radiation_type MoK\a
_diffrn_radiation_wavelength 0.71073
_diffrn_reflns_av_R_equivalents 0.0881
_diffrn_reflns_av_unetI/netI 0.1142
_diffrn_reflns_Laue_measured_fraction_full 0.999
_diffrn_reflns_Laue_measured_fraction_max 0.994
_diffrn_reflns_limit_h_max 17
_diffrn_reflns_limit_h_min -14
_diffrn_reflns_limit_k_max 29
_diffrn_reflns_limit_k_min -29
_diffrn_reflns_limit_l_max 22
_diffrn_reflns_limit_l_min -22
_diffrn_reflns_number 52996
_diffrn_reflns_point_group_measured_fraction_full 0.999
_diffrn_reflns_point_group_measured_fraction_max 0.994
_diffrn_reflns_theta_full 25.250
_diffrn_reflns_theta_max 39.421
_diffrn_reflns_theta_min 2.312
_exptl_absorpt_coefficient_mu 3.129
_exptl_absorpt_correction_type multi-scan
_exptl_absorpt_process_details 'Bruker SADABS'
_exptl_crystal_colour 'light yellow'
_exptl_crystal_density_diffrn 1.968
_exptl_crystal_description prism
_exptl_crystal_F_000 1196
_exptl_crystal_preparation 'Magnetic properties,Luminescent'
_exptl_crystal_recrystallization_method 'Re-crystallisation from solvent: acetonitrile'
_exptl_crystal_size_max 0.100
_exptl_crystal_size_mid 0.050
_exptl_crystal_size_min 0.030
_exptl_transmission_factor_max 0.7477
_exptl_transmission_factor_min 0.5566
_refine_diff_density_max 2.424
_refine_diff_density_min -3.479
_refine_diff_density_rms 0.308
_refine_ls_extinction_method none
_refine_ls_goodness_of_fit_ref 1.029
_refine_ls_hydrogen_treatment mixed
_refine_ls_matrix_type full
_refine_ls_number_parameters 300
_refine_ls_number_reflns 12193
_refine_ls_number_restraints 0
_refine_ls_restrained_S_all 1.029
_refine_ls_R_factor_all 0.1226
_refine_ls_R_factor_gt 0.0550
_refine_ls_shift/su_max 0.000
_refine_ls_shift/su_mean 0.000
_refine_ls_structure_factor_coef Fsqd
_refine_ls_weighting_details 'w=1/[\s^2^(Fo^2^)+(0.0342P)^2^+3.6050P] where P=(Fo^2^+2Fc^2^)/3'
_refine_ls_weighting_scheme calc
_refine_ls_wR_factor_gt 0.0902
_refine_ls_wR_factor_ref 0.1167
_reflns_Friedel_coverage 0.000
_reflns_number_gt 7299
_reflns_number_total 12193
_reflns_threshold_expression 'I > 2\s(I)'
_cod_data_source_file d4sc05035e2.cif
_cod_data_source_block Eurad
_cod_original_cell_volume 2052.78(8)
_cod_original_sg_symbol_H-M 'P 21/n'
_cod_database_code 1573298
_shelx_shelxl_version_number 2017/1
_shelx_space_group_comment
;
The symmetry employed for this shelxl refinement is uniquely defined
by the following loop, which should always be used as a source of
symmetry information in preference to the above space-group names.
They are only intended as comments.
;
_shelx_estimated_absorpt_t_min 0.745
_shelx_estimated_absorpt_t_max 0.912

loop_
_space_group_symop_operation_xyz
'x, y, z'
'-x+1/2, y+1/2, -z+1/2'
'-x, -y, -z'
'x-1/2, -y-1/2, z-1/2'

loop_
_atom_site_label
_atom_site_type_symbol
_atom_site_fract_x
_atom_site_fract_y
_atom_site_fract_z
_atom_site_U_iso_or_equiv
_atom_site_adp_type
_atom_site_occupancy
_atom_site_site_symmetry_order
_atom_site_calc_flag
_atom_site_refinement_flags_posn
_atom_site_refinement_flags_adp
_atom_site_refinement_flags_occupancy
_atom_site_disorder_assembly
_atom_site_disorder_group
Eu1 Eu 0.41535(2) 0.24243(2) 0.29127(2) 0.01281(5) Uani 1 1 d . . . . .
C1 C 0.1231(3) 0.1899(2) 0.3904(2) 0.0131(6) Uani 1 1 d . . . . .
O1 O -0.0010(2) 0.16566(14) 0.41278(19) 0.0158(4) Uani 1 1 d . . . . .
N1 N 0.1110(3) 0.15691(17) 0.2798(2) 0.0139(5) Uani 1 1 d . . . . .
O2 O 0.1988(2) 0.17232(15) 0.22592(19) 0.0169(5) Uani 1 1 d . . . . .
N2 N 0.2382(3) 0.31617(17) 0.3654(2) 0.0151(5) Uani 1 1 d . . . . .
C2 C -0.0664(3) 0.1045(2) 0.3357(3) 0.0161(6) Uani 1 1 d . . . . .
H2A H -0.167063 0.105364 0.325729 0.019 Uiso 1 1 calc R U . . .
H2B H -0.031679 0.049901 0.360904 0.019 Uiso 1 1 calc R U . . .
O4 O 0.2818(3) 0.30949(16) 0.1276(2) 0.0224(5) Uani 1 1 d . . . . .
N4 N 0.3628(3) 0.36913(19) 0.1292(2) 0.0206(6) Uani 1 1 d . . . . .
C4 C -0.1152(4) 0.1948(2) 0.1676(3) 0.0192(7) Uani 1 1 d . . . . .
H4A H -0.068398 0.217502 0.115622 0.029 Uiso 1 1 calc R U . . .
H4B H -0.126925 0.237146 0.218364 0.029 Uiso 1 1 calc R U . . .
H4C H -0.205359 0.174082 0.128651 0.029 Uiso 1 1 calc R U . . .
N3 N 0.3687(3) 0.16047(17) 0.4458(2) 0.0151(5) Uani 1 1 d . . . . .
C3 C -0.0296(3) 0.12585(19) 0.2301(3) 0.0140(6) Uani 1 1 d . . . . .
N5 N 0.6511(3) 0.31577(19) 0.4357(2) 0.0189(6) Uani 1 1 d . . . . .
C5 C -0.0218(4) 0.0532(2) 0.1588(3) 0.0199(7) Uani 1 1 d . . . . .
H5A H -0.114481 0.032781 0.126798 0.030 Uiso 1 1 calc R U . . .
H5B H 0.033428 0.010592 0.202601 0.030 Uiso 1 1 calc R U . . .
H5C H 0.020800 0.069516 0.100938 0.030 Uiso 1 1 calc R U . . .
O5 O 0.4723(3) 0.36903(16) 0.2062(2) 0.0213(5) Uani 1 1 d . . . . .
O6 O 0.3377(3) 0.42355(17) 0.0625(2) 0.0297(6) Uani 1 1 d . . . . .
N6 N 0.5552(3) 0.12086(18) 0.1991(2) 0.0157(5) Uani 1 1 d . . . . .
C6 C 0.2463(3) 0.15122(19) 0.4688(3) 0.0134(6) Uani 1 1 d . . . . .
O7 O 0.5278(2) 0.32792(16) 0.4423(2) 0.0204(5) Uani 1 1 d . . . . .
C7 C 0.2301(4) 0.1077(2) 0.5583(3) 0.0180(6) Uani 1 1 d . . . . .
H7 H 0.142533 0.103003 0.572947 0.022 Uiso 1 1 calc R U . . .
C15 C 0.2473(3) 0.3969(2) 0.3684(3) 0.0172(6) Uani 1 1 d . . . . .
H15 H 0.325235 0.421541 0.352576 0.021 Uiso 1 1 calc R U . . .
O9 O 0.7465(3) 0.35632(18) 0.4864(2) 0.0281(6) Uani 1 1 d . . . . .
C9 C 0.4702(4) 0.0793(2) 0.6012(3) 0.0191(7) Uani 1 1 d . . . . .
H9 H 0.549555 0.054099 0.645410 0.023 Uiso 1 1 calc R U . . .
O10 O 0.5014(3) 0.10612(15) 0.2777(2) 0.0209(5) Uani 1 1 d . . . . .
C10 C 0.4784(3) 0.1242(2) 0.5117(3) 0.0178(6) Uani 1 1 d . . . . .
H10 H 0.565215 0.129742 0.495881 0.021 Uiso 1 1 calc R U . . .
O11 O 0.5321(3) 0.19090(15) 0.15661(19) 0.0190(5) Uani 1 1 d . . . . .
C11 C 0.1285(3) 0.28235(19) 0.3900(2) 0.0126(5) Uani 1 1 d . . . . .
O12 O 0.6243(3) 0.07052(15) 0.1672(2) 0.0199(5) Uani 1 1 d . . . . .
C12 C 0.0243(3) 0.3269(2) 0.4148(3) 0.0159(6) Uani 1 1 d . . . . .
H12 H -0.052432 0.300773 0.430619 0.019 Uiso 1 1 calc R U . . .
C13 C 0.0345(4) 0.4107(2) 0.4160(3) 0.0179(6) Uani 1 1 d . . . . .
H13 H -0.035779 0.443093 0.432155 0.021 Uiso 1 1 calc R U . . .
C14 C 0.1485(4) 0.4467(2) 0.3935(3) 0.0186(6) Uani 1 1 d . . . . .
H14 H 0.158751 0.503895 0.395135 0.022 Uiso 1 1 calc R U . . .
O8 O 0.6660(3) 0.25922(16) 0.3717(2) 0.0222(5) Uani 1 1 d . . . . .
C8 C 0.3442(4) 0.0715(2) 0.6253(3) 0.0225(7) Uani 1 1 d . . . . .
H8 H 0.336317 0.041702 0.687137 0.027 Uiso 1 1 calc R U . . .

loop_
_atom_site_aniso_label
_atom_site_aniso_U_11
_atom_site_aniso_U_22
_atom_site_aniso_U_33
_atom_site_aniso_U_23
_atom_site_aniso_U_13
_atom_site_aniso_U_12
Eu1 0.01037(7) 0.01535(8) 0.01331(7) 0.00029(6) 0.00411(5) -0.00010(6)
C1 0.0123(14) 0.0172(14) 0.0109(13) -0.0013(11) 0.0051(11) -0.0007(11)
O1 0.0131(11) 0.0182(11) 0.0176(11) -0.0015(9) 0.0067(9) -0.0039(9)
N1 0.0133(12) 0.0161(13) 0.0133(12) -0.0010(10) 0.0053(10) -0.0018(10)
O2 0.0125(11) 0.0232(12) 0.0168(11) -0.0014(9) 0.0071(9) -0.0029(9)
N2 0.0121(12) 0.0144(12) 0.0187(13) 0.0010(10) 0.0039(10) 0.0006(10)
C2 0.0144(15) 0.0166(15) 0.0170(15) 0.0009(12) 0.0033(12) -0.0031(11)
O4 0.0162(12) 0.0259(14) 0.0246(13) 0.0066(11) 0.0045(10) -0.0022(10)
N4 0.0207(15) 0.0210(15) 0.0219(14) 0.0025(12) 0.0088(12) 0.0055(12)
C4 0.0159(15) 0.0211(16) 0.0202(16) 0.0051(13) 0.0037(13) 0.0020(13)
N3 0.0144(13) 0.0146(12) 0.0165(13) 0.0006(10) 0.0042(10) 0.0009(10)
C3 0.0139(14) 0.0134(14) 0.0144(14) -0.0004(11) 0.0031(11) -0.0035(11)
N5 0.0152(13) 0.0223(15) 0.0187(14) -0.0009(11) 0.0036(11) -0.0023(11)
C5 0.0272(18) 0.0159(15) 0.0172(15) -0.0023(12) 0.0071(14) -0.0035(13)
O5 0.0220(13) 0.0203(12) 0.0209(12) 0.0011(10) 0.0039(10) -0.0035(10)
O6 0.0351(16) 0.0253(14) 0.0288(15) 0.0123(12) 0.0082(12) 0.0052(12)
N6 0.0139(13) 0.0169(13) 0.0161(13) -0.0031(10) 0.0037(10) -0.0017(10)
C6 0.0119(14) 0.0129(13) 0.0157(14) -0.0023(11) 0.0038(11) 0.0000(11)
O7 0.0120(11) 0.0290(14) 0.0217(12) -0.0056(10) 0.0071(9) -0.0016(10)
C7 0.0160(15) 0.0201(16) 0.0182(15) 0.0019(12) 0.0047(12) -0.0016(12)
C15 0.0151(15) 0.0180(15) 0.0193(15) 0.0011(12) 0.0060(12) -0.0008(12)
O9 0.0155(12) 0.0366(16) 0.0324(15) -0.0121(12) 0.0061(11) -0.0083(11)
C9 0.0185(16) 0.0187(16) 0.0174(15) 0.0027(12) -0.0008(13) 0.0021(12)
O10 0.0244(13) 0.0183(12) 0.0237(13) 0.0002(10) 0.0132(11) 0.0009(10)
C10 0.0141(15) 0.0216(16) 0.0179(15) 0.0008(13) 0.0045(12) 0.0013(12)
O11 0.0235(13) 0.0181(12) 0.0161(11) 0.0032(9) 0.0066(10) 0.0036(10)
C11 0.0139(14) 0.0125(13) 0.0110(12) -0.0010(10) 0.0022(11) -0.0012(11)
O12 0.0188(12) 0.0204(12) 0.0226(12) -0.0049(10) 0.0091(10) 0.0014(10)
C12 0.0146(15) 0.0208(16) 0.0128(14) -0.0002(12) 0.0044(11) 0.0017(12)
C13 0.0200(16) 0.0203(16) 0.0134(14) -0.0001(12) 0.0043(12) 0.0049(13)
C14 0.0201(16) 0.0166(15) 0.0177(15) 0.0014(12) 0.0026(13) 0.0010(12)
O8 0.0149(11) 0.0277(14) 0.0237(12) -0.0094(10) 0.0042(10) 0.0016(10)
C8 0.0279(19) 0.0207(17) 0.0189(16) 0.0059(13) 0.0059(14) 0.0008(14)

loop_
_atom_type_symbol
_atom_type_description
_atom_type_scat_dispersion_real
_atom_type_scat_dispersion_imag
_atom_type_scat_source
C C 0.0033 0.0016 'International Tables Vol C Tables 4.2.6.8 and 6.1.1.4'
H H 0.0000 0.0000 'International Tables Vol C Tables 4.2.6.8 and 6.1.1.4'
Eu Eu -0.1578 3.6682 'International Tables Vol C Tables 4.2.6.8 and 6.1.1.4'
N N 0.0061 0.0033 'International Tables Vol C Tables 4.2.6.8 and 6.1.1.4'
O O 0.0106 0.0060 'International Tables Vol C Tables 4.2.6.8 and 6.1.1.4'

loop_
_geom_angle_atom_site_label_1
_geom_angle_atom_site_label_2
_geom_angle_atom_site_label_3
_geom_angle
_geom_angle_site_symmetry_1
_geom_angle_site_symmetry_3
_geom_angle_publ_flag
O2 Eu1 O7 138.60(8) . . ?
O2 Eu1 O10 80.78(8) . . ?
O7 Eu1 O10 119.43(9) . . ?
O2 Eu1 O4 70.69(8) . . ?
O7 Eu1 O4 117.42(9) . . ?
O10 Eu1 O4 119.16(9) . . ?
O2 Eu1 O11 98.17(8) . . ?
O7 Eu1 O11 123.01(8) . . ?
O10 Eu1 O11 52.43(8) . . ?
O4 Eu1 O11 79.49(8) . . ?
O2 Eu1 O5 122.54(8) . . ?
O7 Eu1 O5 75.21(9) . . ?
O10 Eu1 O5 128.35(8) . . ?
O4 Eu1 O5 52.02(8) . . ?
O11 Eu1 O5 77.45(8) . . ?
O2 Eu1 O8 157.83(8) . . ?
O7 Eu1 O8 52.13(8) . . ?
O10 Eu1 O8 77.88(9) . . ?
O4 Eu1 O8 125.71(9) . . ?
O11 Eu1 O8 73.32(8) . . ?
O5 Eu1 O8 76.39(9) . . ?
O2 Eu1 N3 71.60(8) . . ?
O7 Eu1 N3 80.45(9) . . ?
O10 Eu1 N3 72.57(9) . . ?
O4 Eu1 N3 137.48(9) . . ?
O11 Eu1 N3 124.99(8) . . ?
O5 Eu1 N3 153.84(9) . . ?
O8 Eu1 N3 96.15(9) . . ?
O2 Eu1 N2 72.54(8) . . ?
O7 Eu1 N2 69.85(8) . . ?
O10 Eu1 N2 140.21(9) . . ?
O4 Eu1 N2 79.25(9) . . ?
O11 Eu1 N2 158.62(9) . . ?
O5 Eu1 N2 91.19(9) . . ?
O8 Eu1 N2 121.98(8) . . ?
N3 Eu1 N2 71.29(9) . . ?
O2 Eu1 N6 91.01(8) . . ?
O7 Eu1 N6 123.59(8) . . ?
O10 Eu1 N6 26.29(8) . . ?
O4 Eu1 N6 100.84(9) . . ?
O11 Eu1 N6 26.24(8) . . ?
O5 Eu1 N6 102.57(8) . . ?
O8 Eu1 N6 72.24(8) . . ?
N3 Eu1 N6 98.76(9) . . ?
N2 Eu1 N6 162.66(8) . . ?
O2 Eu1 N5 161.10(8) . . ?
O7 Eu1 N5 26.21(8) . . ?
O10 Eu1 N5 100.57(9) . . ?
O4 Eu1 N5 122.88(9) . . ?
O11 Eu1 N5 97.44(8) . . ?
O5 Eu1 N5 71.46(8) . . ?
O8 Eu1 N5 26.18(8) . . ?
N3 Eu1 N5 90.68(9) . . ?
N2 Eu1 N5 95.97(9) . . ?
N6 Eu1 N5 98.36(8) . . ?
O2 Eu1 N4 96.50(9) . . ?
O7 Eu1 N4 96.37(9) . . ?
O10 Eu1 N4 128.45(8) . . ?
O4 Eu1 N4 25.93(8) . . ?
O11 Eu1 N4 77.59(8) . . ?
O5 Eu1 N4 26.10(8) . . ?
O8 Eu1 N4 101.38(9) . . ?
N3 Eu1 N4 155.00(9) . . ?
N2 Eu1 N4 84.27(9) . . ?
N6 Eu1 N4 103.47(8) . . ?
N5 Eu1 N4 97.21(9) . . ?
O1 C1 N1 102.9(2) . . ?
O1 C1 C6 111.4(3) . . ?
N1 C1 C6 109.1(3) . . ?
O1 C1 C11 108.6(3) . . ?
N1 C1 C11 110.9(3) . . ?
C6 C1 C11 113.4(3) . . ?
C1 O1 C2 109.6(2) . . ?
O2 N1 C3 123.7(3) . . ?
O2 N1 C1 122.4(3) . . ?
C3 N1 C1 111.8(2) . . ?
N1 O2 Eu1 126.63(19) . . ?
C15 N2 C11 117.5(3) . . ?
C15 N2 Eu1 116.2(2) . . ?
C11 N2 Eu1 125.9(2) . . ?
O1 C2 C3 105.5(2) . . ?
O1 C2 H2A 110.6 . . ?
C3 C2 H2A 110.6 . . ?
O1 C2 H2B 110.6 . . ?
C3 C2 H2B 110.6 . . ?
H2A C2 H2B 108.8 . . ?
N4 O4 Eu1 97.13(19) . . ?
O6 N4 O4 122.6(3) . . ?
O6 N4 O5 121.6(3) . . ?
O4 N4 O5 115.8(3) . . ?
O6 N4 Eu1 177.9(2) . . ?
O4 N4 Eu1 56.93(16) . . ?
O5 N4 Eu1 58.91(16) . . ?
C3 C4 H4A 109.5 . . ?
C3 C4 H4B 109.5 . . ?
H4A C4 H4B 109.5 . . ?
C3 C4 H4C 109.5 . . ?
H4A C4 H4C 109.5 . . ?
H4B C4 H4C 109.5 . . ?
C6 N3 C10 117.7(3) . . ?
C6 N3 Eu1 126.2(2) . . ?
C10 N3 Eu1 116.0(2) . . ?
N1 C3 C5 109.8(3) . . ?
N1 C3 C2 97.0(2) . . ?
C5 C3 C2 114.0(3) . . ?
N1 C3 C4 108.5(3) . . ?
C5 C3 C4 112.6(3) . . ?
C2 C3 C4 113.7(3) . . ?
O9 N5 O8 122.6(3) . . ?
O9 N5 O7 121.9(3) . . ?
O8 N5 O7 115.5(3) . . ?
O9 N5 Eu1 170.4(3) . . ?
O8 N5 Eu1 59.57(16) . . ?
O7 N5 Eu1 56.73(16) . . ?
C3 C5 H5A 109.5 . . ?
C3 C5 H5B 109.5 . . ?
H5A C5 H5B 109.5 . . ?
C3 C5 H5C 109.5 . . ?
H5A C5 H5C 109.5 . . ?
H5B C5 H5C 109.5 . . ?
N4 O5 Eu1 94.99(19) . . ?
O12 N6 O11 122.4(3) . . ?
O12 N6 O10 121.6(3) . . ?
O11 N6 O10 116.0(3) . . ?
O12 N6 Eu1 174.5(2) . . ?
O11 N6 Eu1 58.88(15) . . ?
O10 N6 Eu1 57.46(15) . . ?
N3 C6 C7 122.7(3) . . ?
N3 C6 C1 116.6(3) . . ?
C7 C6 C1 120.6(3) . . ?
N5 O7 Eu1 97.06(19) . . ?
C8 C7 C6 118.6(3) . . ?
C8 C7 H7 120.7 . . ?
C6 C7 H7 120.7 . . ?
N2 C15 C14 123.3(3) . . ?
N2 C15 H15 118.4 . . ?
C14 C15 H15 118.4 . . ?
C10 C9 C8 118.9(3) . . ?
C10 C9 H9 120.6 . . ?
C8 C9 H9 120.6 . . ?
N6 O10 Eu1 96.25(19) . . ?
N3 C10 C9 122.9(3) . . ?
N3 C10 H10 118.6 . . ?
C9 C10 H10 118.6 . . ?
N6 O11 Eu1 94.87(18) . . ?
N2 C11 C12 123.3(3) . . ?
N2 C11 C1 116.6(3) . . ?
C12 C11 C1 120.1(3) . . ?
C11 C12 C13 118.3(3) . . ?
C11 C12 H12 120.8 . . ?
C13 C12 H12 120.8 . . ?
C14 C13 C12 119.2(3) . . ?
C14 C13 H13 120.4 . . ?
C12 C13 H13 120.4 . . ?
C13 C14 C15 118.3(3) . . ?
C13 C14 H14 120.8 . . ?
C15 C14 H14 120.8 . . ?
N5 O8 Eu1 94.25(19) . . ?
C7 C8 C9 119.2(3) . . ?
C7 C8 H8 120.4 . . ?
C9 C8 H8 120.4 . . ?

loop_
_geom_bond_atom_site_label_1
_geom_bond_atom_site_label_2
_geom_bond_distance
_geom_bond_site_symmetry_2
_geom_bond_publ_flag
Eu1 O2 2.424(2) . ?
Eu1 O7 2.425(2) . ?
Eu1 O10 2.433(2) . ?
Eu1 O4 2.445(3) . ?
Eu1 O11 2.466(2) . ?
Eu1 O5 2.488(3) . ?
Eu1 O8 2.489(3) . ?
Eu1 N3 2.531(3) . ?
Eu1 N2 2.533(3) . ?
Eu1 N6 2.869(3) . ?
Eu1 N5 2.879(3) . ?
Eu1 N4 2.895(3) . ?
C1 O1 1.409(4) . ?
C1 N1 1.489(4) . ?
C1 C6 1.524(4) . ?
C1 C11 1.527(5) . ?
O1 C2 1.447(4) . ?
N1 O2 1.275(3) . ?
N1 C3 1.488(4) . ?
N2 C15 1.336(4) . ?
N2 C11 1.344(4) . ?
C2 C3 1.526(4) . ?
C2 H2A 0.9900 . ?
C2 H2B 0.9900 . ?
O4 N4 1.276(4) . ?
N4 O6 1.219(4) . ?
N4 O5 1.278(4) . ?
C4 C3 1.526(5) . ?
C4 H4A 0.9800 . ?
C4 H4B 0.9800 . ?
C4 H4C 0.9800 . ?
N3 C6 1.346(4) . ?
N3 C10 1.348(4) . ?
C3 C5 1.519(5) . ?
N5 O9 1.215(4) . ?
N5 O8 1.274(4) . ?
N5 O7 1.281(4) . ?
C5 H5A 0.9800 . ?
C5 H5B 0.9800 . ?
C5 H5C 0.9800 . ?
N6 O12 1.218(4) . ?
N6 O11 1.273(4) . ?
N6 O10 1.279(4) . ?
C6 C7 1.392(5) . ?
C7 C8 1.383(5) . ?
C7 H7 0.9500 . ?
C15 C14 1.389(5) . ?
C15 H15 0.9500 . ?
C9 C10 1.381(5) . ?
C9 C8 1.385(5) . ?
C9 H9 0.9500 . ?
C10 H10 0.9500 . ?
C11 C12 1.382(4) . ?
C12 C13 1.388(5) . ?
C12 H12 0.9500 . ?
C13 C14 1.386(5) . ?
C13 H13 0.9500 . ?
C14 H14 0.9500 . ?
C8 H8 0.9500 . ?

loop_
_geom_torsion_atom_site_label_1
_geom_torsion_atom_site_label_2
_geom_torsion_atom_site_label_3
_geom_torsion_atom_site_label_4
_geom_torsion
_geom_torsion_site_symmetry_1
_geom_torsion_site_symmetry_2
_geom_torsion_site_symmetry_3
_geom_torsion_site_symmetry_4
_geom_torsion_publ_flag
N1 C1 O1 C2 14.5(3) . . . . ?
C6 C1 O1 C2 -102.3(3) . . . . ?
C11 C1 O1 C2 132.1(3) . . . . ?
O1 C1 N1 O2 173.6(3) . . . . ?
C6 C1 N1 O2 -68.0(4) . . . . ?
C11 C1 N1 O2 57.6(4) . . . . ?
O1 C1 N1 C3 9.8(3) . . . . ?
C6 C1 N1 C3 128.2(3) . . . . ?
C11 C1 N1 C3 -106.2(3) . . . . ?
C3 N1 O2 Eu1 169.5(2) . . . . ?
C1 N1 O2 Eu1 7.7(4) . . . . ?
C1 O1 C2 C3 -33.1(3) . . . . ?
Eu1 O4 N4 O6 -177.6(3) . . . . ?
Eu1 O4 N4 O5 1.7(3) . . . . ?
O2 N1 C3 C5 50.2(4) . . . . ?
C1 N1 C3 C5 -146.3(3) . . . . ?
O2 N1 C3 C2 168.9(3) . . . . ?
C1 N1 C3 C2 -27.6(3) . . . . ?
O2 N1 C3 C4 -73.2(4) . . . . ?
C1 N1 C3 C4 90.3(3) . . . . ?
O1 C2 C3 N1 35.1(3) . . . . ?
O1 C2 C3 C5 150.4(3) . . . . ?
O1 C2 C3 C4 -78.6(3) . . . . ?
O6 N4 O5 Eu1 177.7(3) . . . . ?
O4 N4 O5 Eu1 -1.6(3) . . . . ?
C10 N3 C6 C7 1.5(5) . . . . ?
Eu1 N3 C6 C7 -177.3(2) . . . . ?
C10 N3 C6 C1 -177.5(3) . . . . ?
Eu1 N3 C6 C1 3.7(4) . . . . ?
O1 C1 C6 N3 170.6(3) . . . . ?
N1 C1 C6 N3 57.7(4) . . . . ?
C11 C1 C6 N3 -66.5(4) . . . . ?
O1 C1 C6 C7 -8.4(4) . . . . ?
N1 C1 C6 C7 -121.3(3) . . . . ?
C11 C1 C6 C7 114.5(3) . . . . ?
O9 N5 O7 Eu1 168.7(3) . . . . ?
O8 N5 O7 Eu1 -10.5(3) . . . . ?
N3 C6 C7 C8 -1.0(5) . . . . ?
C1 C6 C7 C8 178.0(3) . . . . ?
C11 N2 C15 C14 -1.3(5) . . . . ?
Eu1 N2 C15 C14 171.5(3) . . . . ?
O12 N6 O10 Eu1 173.6(3) . . . . ?
O11 N6 O10 Eu1 -6.5(3) . . . . ?
C6 N3 C10 C9 -0.7(5) . . . . ?
Eu1 N3 C10 C9 178.2(3) . . . . ?
C8 C9 C10 N3 -0.6(5) . . . . ?
O12 N6 O11 Eu1 -173.7(3) . . . . ?
O10 N6 O11 Eu1 6.4(3) . . . . ?
C15 N2 C11 C12 2.0(5) . . . . ?
Eu1 N2 C11 C12 -170.0(2) . . . . ?
C15 N2 C11 C1 -177.7(3) . . . . ?
Eu1 N2 C11 C1 10.4(4) . . . . ?
O1 C1 C11 N2 -177.3(3) . . . . ?
N1 C1 C11 N2 -64.9(3) . . . . ?
C6 C1 C11 N2 58.3(4) . . . . ?
O1 C1 C11 C12 3.1(4) . . . . ?
N1 C1 C11 C12 115.5(3) . . . . ?
C6 C1 C11 C12 -121.4(3) . . . . ?
N2 C11 C12 C13 -1.1(5) . . . . ?
C1 C11 C12 C13 178.5(3) . . . . ?
C11 C12 C13 C14 -0.6(5) . . . . ?
C12 C13 C14 C15 1.2(5) . . . . ?
N2 C15 C14 C13 -0.3(5) . . . . ?
O9 N5 O8 Eu1 -169.0(3) . . . . ?
O7 N5 O8 Eu1 10.1(3) . . . . ?
C6 C7 C8 C9 -0.3(5) . . . . ?
C10 C9 C8 C7 1.1(5) . . . . ?
